data_7037269
loop_
_publ_author_name
'Thiele, G.'
'Donsbach, C.'
'Riedel, R.'
'Marsch, M.'
'Harms, K.'
'Dehnen, S.'

_publ_section_title
;
 Smallest molecular chalcogenidometalate anions of the heaviest metals:
 syntheses, structures, and their interconversion.
;
_journal_issue 14
_journal_name_full 'Dalton transactions (Cambridge, England : 2003)'
_journal_page_first 5958
_journal_page_last 5967
_journal_paper_doi 10.1039/c5dt03996g
_journal_volume 45
_journal_year 2016
_chemical_formula_moiety '0.25(K3.77 Se8 Tl4), 0.03(Tl2)'
_chemical_formula_sum 'K0.94 Se2 Tl1.06'
_chemical_formula_weight 410.89
_space_group_crystal_system tetragonal
_space_group_IT_number 140
_space_group_name_Hall '-I 4 2c'
_space_group_name_H-M_alt 'I 4/m c m'
_symmetry_space_group_name_Hall '-I 4 2c'
_symmetry_space_group_name_H-M 'I 4/m c m'
_atom_sites_solution_primary direct
_audit_creation_date 2015-09-25
_audit_creation_method
;
Olex2 1.2
(compiled 2015.01.26 svn.r3150 for OlexSys, GUI svn.r4998)
;
_audit_update_record
;
2015-10-12 deposited with the CCDC.
2015-11-13 downloaded from the CCDC.
;
_cell_angle_alpha 90
_cell_angle_beta 90
_cell_angle_gamma 90
_cell_formula_units_Z 4
_cell_length_a 8.0075(12)
_cell_length_b 8.0075(12)
_cell_length_c 7.0104(9)
_cell_measurement_temperature 100.0
_cell_volume 449.51(11)
_computing_molecular_graphics 'Olex2 (Dolomanov et al., 2009)'
_computing_publication_material 'Olex2 (Dolomanov et al., 2009)'
_computing_structure_refinement 'ShelXL (Sheldrick, 2008)'
_computing_structure_solution 'ShelXS (Sheldrick, 2008)'
_diffrn_ambient_temperature 100.0
_diffrn_detector 'Bruker APEX2 area detector'
_diffrn_detector_area_resol_mean 7.9
_diffrn_detector_type 'CCD area detector'
_diffrn_measured_fraction_theta_full 1.000
_diffrn_measured_fraction_theta_max 1.000
_diffrn_measurement_device 'three-circle diffractometer'
_diffrn_measurement_device_type 'STOE IPDSII'
_diffrn_measurement_method '\w scans'
_diffrn_radiation_monochromator graphite
_diffrn_radiation_probe x-ray
_diffrn_radiation_type MoK\a
_diffrn_radiation_wavelength 0.71073
_diffrn_reflns_av_R_equivalents 0.1902
_diffrn_reflns_av_unetI/netI 0.0597
_diffrn_reflns_Laue_measured_fraction_full 1.000
_diffrn_reflns_Laue_measured_fraction_max 1.000
_diffrn_reflns_limit_h_max 10
_diffrn_reflns_limit_h_min -9
_diffrn_reflns_limit_k_max 10
_diffrn_reflns_limit_k_min -10
_diffrn_reflns_limit_l_max 8
_diffrn_reflns_limit_l_min -7
_diffrn_reflns_number 3160
_diffrn_reflns_point_group_measured_fraction_full 1.000
_diffrn_reflns_point_group_measured_fraction_max 1.000
_diffrn_reflns_theta_full 25.242
_diffrn_reflns_theta_max 26.672
_diffrn_reflns_theta_min 3.598
_diffrn_source 'microfocus sealed X-ray tube'
_diffrn_source_type 'Incoatec I\ms'
_exptl_absorpt_coefficient_mu 54.829
_exptl_absorpt_correction_T_max 0.1154
_exptl_absorpt_correction_T_min 0.0091
_exptl_absorpt_correction_type numerical
_exptl_absorpt_process_details 'STOE X-AREA'
_exptl_crystal_colour black
_exptl_crystal_colour_primary black
_exptl_crystal_density_diffrn 6.072
_exptl_crystal_description block
_exptl_crystal_F_000 686
_exptl_crystal_size_max 0.12
_exptl_crystal_size_mid 0.1
_exptl_crystal_size_min 0.08
_refine_diff_density_max 1.824
_refine_diff_density_min -1.322
_refine_diff_density_rms 0.314
_refine_ls_extinction_coef 0.0049(6)
_refine_ls_extinction_expression Fc^*^=kFc[1+0.001xFc^2^\l^3^/sin(2\q)]^-1/4^
_refine_ls_extinction_method 'SHELXL-2014/7 (Sheldrick 2014'
_refine_ls_goodness_of_fit_ref 1.232
_refine_ls_hydrogen_treatment undef
_refine_ls_matrix_type full
_refine_ls_number_parameters 11
_refine_ls_number_reflns 147
_refine_ls_number_restraints 0
_refine_ls_restrained_S_all 1.232
_refine_ls_R_factor_all 0.0275
_refine_ls_R_factor_gt 0.0272
_refine_ls_shift/su_max 0.000
_refine_ls_shift/su_mean 0.000
_refine_ls_structure_factor_coef Fsqd
_refine_ls_weighting_details 'w=1/[\s^2^(Fo^2^)+(0.0111P)^2^] where P=(Fo^2^+2Fc^2^)/3'
_refine_ls_weighting_scheme calc
_refine_ls_wR_factor_gt 0.0565
_refine_ls_wR_factor_ref 0.0567
_reflns_Friedel_coverage 0.000
_reflns_number_gt 145
_reflns_number_total 147
_reflns_threshold_expression 'I > 2\s(I)'
_cod_data_source_file c5dt03996g2.cif
_cod_data_source_block Compound7
_cod_depositor_comments 'Adding full bibliography for 7037263--7037272.cif.'
_cod_original_cell_volume 449.51(15)
_cod_database_code 7037269
_shelx_space_group_comment
;
The symmetry employed for this shelxl refinement is uniquely defined
by the following loop, which should always be used as a source of
symmetry information in preference to the above space-group names.
They are only intended as comments.
;
_olex2_refinement_description
;
1. Shared sites
{K1, Tl2}
2. Uiso/Uaniso restraints and constraints
Uanis(K1) = Uanis(Tl2)
3. Others
 Sof(Tl2)=0.125*(1-FVAR(2))
 Sof(K1)=0.125*FVAR(2)
;
_shelx_shelxl_version_number 2014/7
_olex2_submission_special_instructions 'No special instructions were received'

loop_
_space_group_symop_operation_xyz
'x, y, z'
'-y, x, z'
'-x, -y, z'
'y, -x, z'
'x, -y, -z+1/2'
'y, x, -z+1/2'
'-x, y, -z+1/2'
'-y, -x, -z+1/2'
'x+1/2, y+1/2, z+1/2'
'-y+1/2, x+1/2, z+1/2'
'-x+1/2, -y+1/2, z+1/2'
'y+1/2, -x+1/2, z+1/2'
'x+1/2, -y+1/2, -z+1'
'y+1/2, x+1/2, -z+1'
'-x+1/2, y+1/2, -z+1'
'-y+1/2, -x+1/2, -z+1'
'-x, -y, -z'
'y, -x, -z'
'x, y, -z'
'-y, x, -z'
'-x, y, z-1/2'
'-y, -x, z-1/2'
'x, -y, z-1/2'
'y, x, z-1/2'
'-x+1/2, -y+1/2, -z+1/2'
'y+1/2, -x+1/2, -z+1/2'
'x+1/2, y+1/2, -z+1/2'
'-y+1/2, x+1/2, -z+1/2'
'-x+1/2, y+1/2, z'
'-y+1/2, -x+1/2, z'
'x+1/2, -y+1/2, z'
'y+1/2, x+1/2, z'

loop_
_atom_site_label
_atom_site_type_symbol
_atom_site_fract_x
_atom_site_fract_y
_atom_site_fract_z
_atom_site_U_iso_or_equiv
_atom_site_adp_type
_atom_site_occupancy
_atom_site_site_symmetry_order
_atom_site_calc_flag
_atom_site_refinement_flags_posn
_atom_site_refinement_flags_adp
_atom_site_refinement_flags_occupancy
Tl1 Tl 0.5000 0.0000 0.7500 0.0305(4) Uani 1 8 d S T P
Se1 Se 0.67732(7) -0.17732(7) 0.5000 0.0305(5) Uani 1 4 d S T P
K1 K 1.0000 0.0000 0.7500 0.0336(17) Uani 0.944(7) 8 d S T P
Tl2 Tl 1.0000 0.0000 0.7500 0.0336(17) Uani 0.056(7) 8 d S T P

loop_
_atom_site_aniso_label
_atom_site_aniso_U_11
_atom_site_aniso_U_22
_atom_site_aniso_U_33
_atom_site_aniso_U_23
_atom_site_aniso_U_13
_atom_site_aniso_U_12
Tl1 0.0321(4) 0.0321(4) 0.0273(6) 0.000 0.000 0.000
Se1 0.0313(5) 0.0313(5) 0.0287(9) 0.000 0.000 0.0002(4)
K1 0.0351(19) 0.0351(19) 0.031(3) 0.000 0.000 0.000
Tl2 0.0351(19) 0.0351(19) 0.031(3) 0.000 0.000 0.000

loop_
_atom_type_symbol
_atom_type_description
_atom_type_scat_dispersion_real
_atom_type_scat_dispersion_imag
_atom_type_scat_source
K K 0.2009 0.2494 'International Tables Vol C Tables 4.2.6.8 and 6.1.1.4'
Se Se -0.0929 2.2259 'International Tables Vol C Tables 4.2.6.8 and 6.1.1.4'
Tl Tl -2.8358 9.6688 'International Tables Vol C Tables 4.2.6.8 and 6.1.1.4'

loop_
_geom_angle_atom_site_label_1
_geom_angle_atom_site_label_2
_geom_angle_atom_site_label_3
_geom_angle
_geom_angle_site_symmetry_1
_geom_angle_site_symmetry_3
Tl1 Tl1 Tl1 180.0 17_657 17_656
Tl1 Tl1 K1 90.0 17_657 .
Tl1 Tl1 K1 90.0 17_657 1_455
Tl1 Tl1 K1 90.0 17_656 25_646
Tl1 Tl1 K1 90.0 17_657 25_646
Tl1 Tl1 K1 90.0 17_657 25_656
Tl1 Tl1 K1 90.0 17_656 1_455
Tl1 Tl1 K1 90.0 17_656 25_656
Tl1 Tl1 K1 90.0 17_656 .
Se1 Tl1 Tl1 48.886(13) 26_556 17_657
Se1 Tl1 Tl1 131.114(13) 26_556 17_656
Se1 Tl1 Tl1 131.114(13) 17_656 17_657
Se1 Tl1 Tl1 48.886(13) . 17_656
Se1 Tl1 Tl1 131.114(13) . 17_657
Se1 Tl1 Tl1 131.114(13) 10_545 17_656
Se1 Tl1 Tl1 48.886(13) 17_656 17_656
Se1 Tl1 Tl1 48.886(13) 10_545 17_657
Se1 Tl1 Se1 115.619(14) . 10_545
Se1 Tl1 Se1 97.77(3) . 17_656
Se1 Tl1 Se1 97.77(3) 10_545 26_556
Se1 Tl1 Se1 115.619(14) . 26_556
Se1 Tl1 Se1 115.619(14) 17_656 26_556
Se1 Tl1 Se1 115.619(14) 10_545 17_656
Se1 Tl1 K1 122.191(7) 26_556 .
Se1 Tl1 K1 122.191(7) 10_545 25_646
Se1 Tl1 K1 57.809(7) 26_556 1_455
Se1 Tl1 K1 57.809(7) 10_545 25_656
Se1 Tl1 K1 57.809(7) 17_656 1_455
Se1 Tl1 K1 57.809(7) 26_556 25_646
Se1 Tl1 K1 57.809(7) 17_656 25_656
Se1 Tl1 K1 122.190(7) . 1_455
Se1 Tl1 K1 57.810(7) . 25_646
Se1 Tl1 K1 122.190(7) . 25_656
Se1 Tl1 K1 122.191(7) 17_656 25_646
Se1 Tl1 K1 57.809(7) 10_545 .
Se1 Tl1 K1 122.191(7) 17_656 .
Se1 Tl1 K1 122.191(7) 10_545 1_455
Se1 Tl1 K1 122.191(7) 26_556 25_656
Se1 Tl1 K1 57.810(7) . .
K1 Tl1 K1 180.0 . 1_455
K1 Tl1 K1 90.0 25_656 1_455
K1 Tl1 K1 180.0 25_656 25_646
K1 Tl1 K1 90.0 1_455 25_646
K1 Tl1 K1 90.0 25_656 .
K1 Tl1 K1 90.0 . 25_646
Tl1 Se1 Tl1 82.23(3) 17_656 .
Tl1 Se1 K1 121.117(14) . 9_444
Tl1 Se1 K1 121.117(14) 17_656 25_646
Tl1 Se1 K1 121.117(14) 17_656 .
Tl1 Se1 K1 121.117(14) . 17_756
Tl1 Se1 K1 81.071(8) . .
Tl1 Se1 K1 81.071(8) . 25_646
Tl1 Se1 K1 81.071(8) 17_656 9_444
Tl1 Se1 K1 81.071(8) 17_656 17_756
K1 Se1 K1 111.262(13) 9_444 17_756
K1 Se1 K1 61.458(11) . 17_756
K1 Se1 K1 111.262(13) . 25_646
K1 Se1 K1 61.458(11) 9_444 25_646
K1 Se1 K1 152.23(3) . 9_444
K1 Se1 K1 152.23(3) 17_756 25_646
Se1 K1 Se1 118.541(11) 26_656 10_545
Se1 K1 Se1 152.23(3) 25_646 17_756
Se1 K1 Se1 131.09(2) 25_646 18_666
Se1 K1 Se1 74.864(5) 25_646 10_545
Se1 K1 Se1 152.23(3) 26_656 18_666
Se1 K1 Se1 68.738(13) 18_666 10_545
Se1 K1 Se1 74.864(5) 9 10_545
Se1 K1 Se1 131.09(2) 26_656 .
Se1 K1 Se1 82.24(2) 9 18_666
Se1 K1 Se1 68.738(13) 25_646 .
Se1 K1 Se1 118.541(11) 2_645 18_666
Se1 K1 Se1 74.864(5) 18_666 .
Se1 K1 Se1 74.865(5) 17_756 18_666
Se1 K1 Se1 82.24(2) 26_656 17_756
Se1 K1 Se1 74.865(5) 2_645 17_756
Se1 K1 Se1 152.23(3) 2_645 10_545
Se1 K1 Se1 74.864(5) 9 26_656
Se1 K1 Se1 131.09(2) 17_756 10_545
Se1 K1 Se1 131.09(2) 9 2_645
Se1 K1 Se1 152.23(3) 9 .
Se1 K1 Se1 118.541(11) 9 25_646
Se1 K1 Se1 74.865(5) 2_645 .
Se1 K1 Se1 74.865(5) 26_656 25_646
Se1 K1 Se1 118.541(11) 17_756 .
Se1 K1 Se1 82.24(2) 2_645 25_646
Se1 K1 Se1 82.24(2) 10_545 .
Se1 K1 Se1 68.738(13) 9 17_756
Se1 K1 Se1 68.738(13) 26_656 2_645
Se1 K1 K1 59.271(5) 9 17_757
Se1 K1 K1 120.729(5) 26_656 17_756
Se1 K1 K1 59.271(5) 18_666 17_756
Se1 K1 K1 120.729(5) 2_645 17_757
Se1 K1 K1 120.729(5) 25_646 17_756
Se1 K1 K1 59.271(5) 25_646 17_757
Se1 K1 K1 59.271(6) . 17_756
Se1 K1 K1 120.729(5) 17_756 17_757
Se1 K1 K1 59.271(5) 2_645 17_756
Se1 K1 K1 120.729(5) 18_666 17_757
Se1 K1 K1 59.271(5) 17_756 17_756
Se1 K1 K1 59.271(5) 10_545 17_757
Se1 K1 K1 120.729(5) 10_545 17_756
Se1 K1 K1 120.729(6) . 17_757
Se1 K1 K1 120.729(5) 9 17_756
Se1 K1 K1 59.271(5) 26_656 17_757
Se1 K1 Tl2 59.271(5) 9 17_757
Se1 K1 Tl2 120.729(5) 9 17_756
Se1 K1 Tl2 59.271(5) 17_756 17_756
Se1 K1 Tl2 59.271(5) 26_656 17_757
Se1 K1 Tl2 59.271(5) 2_645 17_756
Se1 K1 Tl2 120.729(5) 2_645 17_757
Se1 K1 Tl2 120.729(5) 10_545 17_756
Se1 K1 Tl2 59.271(5) 25_646 17_757
Se1 K1 Tl2 120.729(5) 26_656 17_756
Se1 K1 Tl2 120.729(5) 17_756 17_757
Se1 K1 Tl2 120.729(5) 25_646 17_756
Se1 K1 Tl2 120.729(5) 18_666 17_757
Se1 K1 Tl2 59.271(5) 18_666 17_756
Se1 K1 Tl2 59.271(5) 10_545 17_757
Se1 K1 Tl2 120.729(6) . 17_757
Se1 K1 Tl2 59.271(6) . 17_756
K1 K1 K1 180.0 17_757 17_756
Tl2 K1 K1 180.0 17_757 17_756
Tl2 K1 K1 0.0 17_756 17_756
Tl2 K1 K1 0.0 17_757 17_757
Tl2 K1 K1 180.0 17_756 17_757
Tl2 K1 Tl2 180.0 17_757 17_756

loop_
_geom_bond_atom_site_label_1
_geom_bond_atom_site_label_2
_geom_bond_distance
_geom_bond_site_symmetry_2
Tl1 Tl1 3.5052(5) 17_656
Tl1 Tl1 3.5052(5) 17_657
Tl1 Se1 2.6653(7) 17_656
Tl1 Se1 2.6653(7) 10_545
Tl1 Se1 2.6653(7) 26_556
Tl1 Se1 2.6653(7) .
Tl1 K1 4.0037(6) .
Tl1 K1 4.0037(6) 25_646
Tl1 K1 4.0037(6) 1_455
Tl1 K1 4.0037(6) 25_656
Se1 Tl1 2.6653(7) 17_656
Se1 K1 3.4299(4) 17_756
Se1 K1 3.4299(4) 25_646
Se1 K1 3.4299(4) .
Se1 K1 3.4299(4) 9_444
K1 Se1 3.4299(4) 9
K1 Se1 3.4299(4) 17_756
K1 Se1 3.4299(4) 25_646
K1 Se1 3.4299(4) 26_656
K1 Se1 3.4299(4) 10_545
K1 Se1 3.4299(4) 2_645
K1 Se1 3.4299(4) 18_666
K1 K1 3.5052(5) 17_757
K1 K1 3.5052(5) 17_756
K1 Tl2 3.5052(5) 17_757
K1 Tl2 3.5052(5) 17_756
